data_4334588
loop_
_publ_author_name
'Hakikulla H. Shah'
'Rayya A. Al-Balushi'
'Mohammed K. Al-Suti'
'Muhammad S. Khan'
'Christopher H. Woodall'
'Kieran C. Molloy'
'Paul R. Raithby'
'Thomas P. Robinson'
'Sara E. C. Dale'
'Frank Marken'

_publ_section_title
;
 Long-Range Intramolecular Electronic Communication in
 Bis(ferrocenylethynyl) Complexes Incorporating Conjugated Heterocyclic
 Spacers: Synthesis, Crystallography, and Electrochemistry
;
_journal_name_full 'Inorganic Chemistry'
_journal_page_first 4898
_journal_page_last 4908
_journal_paper_doi 10.1021/ic3024887
_journal_volume 52
_journal_year 2013
_chemical_formula_moiety 'C30 H20 Fe2 N2 S'
_chemical_formula_sum 'C30 H20 Fe2 N2 S'
_chemical_formula_weight 552.24
_chemical_name_common h03prr25
_chemical_name_systematic
;
 ?
;
_space_group_crystal_system monoclinic
_space_group_IT_number 15
_space_group_name_Hall '-C 2yc'
_space_group_name_H-M_alt 'C 1 2/c 1'
_symmetry_space_group_name_Hall '-C 2yc'
_symmetry_space_group_name_H-M 'C 1 2/c 1'
_atom_sites_solution_hydrogens geom
_atom_sites_solution_primary direct
_atom_sites_solution_secondary difmap
_audit_conform_dict_location ftp://ftp.iucr.org/pub/cif_core.dic
_audit_conform_dict_name cif_core.dic
_audit_conform_dict_version 2.4
_audit_creation_date 2011-12-06T15:01:29-00:00
_audit_creation_method 'WinGX routine CIF_UPDATE'
_cell_angle_alpha 90
_cell_angle_beta 134.3890(10)
_cell_angle_gamma 90
_cell_formula_units_Z 8
_cell_length_a 30.6586(3)
_cell_length_b 9.85660(10)
_cell_length_c 21.6227(3)
_cell_measurement_reflns_used 24066
_cell_measurement_temperature 180(2)
_cell_measurement_theta_max 27.485
_cell_measurement_theta_min 2.91
_cell_volume 4669.35(12)
_computing_cell_refinement 'HKL Scalepack (Otwinowski & Minor 1997)'
_computing_data_collection 'Collect (Nonius BV, 1997-2000)'
_computing_data_reduction 'HKL Denzo and Scalepack (Otwinowski & Minor 1997)'
_computing_molecular_graphics
;
O. V. Dolomanov, L. J. Bourhis, R. J. Gildea, J. A. K. Howard and H. Puschmann,
OLEX2: a complete structure solution, refinement and analysis program.
        J. Appl. Cryst. (2009). 42, 339-341.
;
_computing_publication_material
;
O. V. Dolomanov, L. J. Bourhis, R. J. Gildea, J. A. K. Howard and H. Puschmann,
OLEX2: a complete structure solution, refinement and analysis program.
        J. Appl. Cryst. (2009). 42, 339-341.
;
_computing_structure_refinement
;
XL, G.M. Sheldrick, Acta Cryst.
(2008). A64, 112-122
;
_computing_structure_solution 'DirDif-99 (Buerskens, 1999)'
_diffrn_ambient_temperature 180(2)
_diffrn_measured_fraction_theta_full 0.995
_diffrn_measured_fraction_theta_max 0.995
_diffrn_measurement_device_type 'Bruker-Nonius KappaCCD'
_diffrn_measurement_method '181 two degree phi and 92 two degree omega scans'
_diffrn_radiation_monochromator graphite
_diffrn_radiation_type MoK\a
_diffrn_radiation_wavelength 0.71073
_diffrn_reflns_av_R_equivalents 0.0431
_diffrn_reflns_limit_h_max 36
_diffrn_reflns_limit_h_min -36
_diffrn_reflns_limit_k_max 11
_diffrn_reflns_limit_k_min -11
_diffrn_reflns_limit_l_max 26
_diffrn_reflns_limit_l_min -26
_diffrn_reflns_number 38948
_diffrn_reflns_theta_full 25.35
_diffrn_reflns_theta_max 25.35
_diffrn_reflns_theta_min 4.14
_diffrn_source 'fine-focus sealed tube'
_exptl_absorpt_coefficient_mu 1.355
_exptl_absorpt_correction_T_max 0.879
_exptl_absorpt_correction_T_min 0.805
_exptl_absorpt_correction_type multi-scan
_exptl_absorpt_process_details 'Sortav (Blessing, 1995)'
_exptl_crystal_colour Red
_exptl_crystal_density_diffrn 1.571
_exptl_crystal_description Block
_exptl_crystal_F_000 2256
_exptl_crystal_size_max 0.2
_exptl_crystal_size_mid 0.16
_exptl_crystal_size_min 0.16
_refine_diff_density_max 0.515
_refine_diff_density_min -0.914
_refine_diff_density_rms 0.178
_refine_ls_extinction_method none
_refine_ls_goodness_of_fit_ref 1.155
_refine_ls_hydrogen_treatment constr
_refine_ls_matrix_type full
_refine_ls_number_parameters 316
_refine_ls_number_reflns 4258
_refine_ls_number_restraints 0
_refine_ls_restrained_S_all 1.155
_refine_ls_R_factor_all 0.0452
_refine_ls_R_factor_gt 0.0368
_refine_ls_shift/su_max 0.001
_refine_ls_shift/su_mean 0
_refine_ls_structure_factor_coef Fsqd
_refine_ls_weighting_details 'calc w=1/[\s^2^(Fo^2^)+(0.0634P)^2^+3.0340P] where P=(Fo^2^+2Fc^2^)/3'
_refine_ls_weighting_scheme calc
_refine_ls_wR_factor_gt 0.104
_refine_ls_wR_factor_ref 0.1092
_reflns_number_gt 3587
_reflns_number_total 4258
_reflns_threshold_expression >2sigma(I)
_cod_data_source_file ic3024887_si_001_2.cif
_cod_data_source_block h03prr25
_cod_original_cell_volume 4669.35(9)
_cod_database_code 4334588

loop_
_space_group_symop_operation_xyz
'x, y, z'
'-x, y, -z+1/2'
'x+1/2, y+1/2, z'
'-x+1/2, y+1/2, -z+1/2'
'-x, -y, -z'
'x, -y, z-1/2'
'-x+1/2, -y+1/2, -z'
'x+1/2, -y+1/2, z-1/2'

loop_
_atom_site_label
_atom_site_type_symbol
_atom_site_fract_x
_atom_site_fract_y
_atom_site_fract_z
_atom_site_U_iso_or_equiv
_atom_site_adp_type
_atom_site_occupancy
_atom_site_symmetry_multiplicity
_atom_site_calc_flag
_atom_site_refinement_flags
C1 C 0.1274(2) 0.1218(3) 0.4096(2) 0.0662(11) Uani 1 1 d .
H1 H 0.124 0.187 0.4384 0.079 Uiso 1 1 calc R
C2 C 0.08234(18) 0.0324(3) 0.3462(2) 0.0601(9) Uani 1 1 d .
H2 H 0.0425 0.0253 0.3238 0.072 Uiso 1 1 calc R
C3 C 0.10611(18) -0.0468(3) 0.3207(2) 0.0592(9) Uani 1 1 d .
H3 H 0.0847 -0.1163 0.2781 0.071 Uiso 1 1 calc R
C4 C 0.16541(17) -0.0069(3) 0.3676(2) 0.0650(10) Uani 1 1 d .
H4 H 0.1918 -0.0433 0.3631 0.078 Uiso 1 1 calc R
C5 C 0.17943(19) 0.0991(4) 0.4239(2) 0.0783(13) Uani 1 1 d .
H5 H 0.2171 0.1462 0.4641 0.094 Uiso 1 1 calc R
C6 C 0.08783(12) 0.3537(2) 0.26671(16) 0.0292(5) Uani 1 1 d .
C7 C 0.03556(11) 0.2714(2) 0.20119(15) 0.0324(5) Uani 1 1 d .
H7 H -0.003 0.2759 0.1831 0.039 Uiso 1 1 calc R
C8 C 0.05151(13) 0.1824(3) 0.16833(16) 0.0373(6) Uani 1 1 d .
H8 H 0.0254 0.1167 0.1241 0.045 Uiso 1 1 calc R
C9 C 0.11282(13) 0.2077(3) 0.21249(18) 0.0402(6) Uani 1 1 d .
H9 H 0.1348 0.1624 0.2026 0.048 Uiso 1 1 calc R
C10 C 0.13597(12) 0.3119(3) 0.27394(18) 0.0373(6) Uani 1 1 d .
H10 H 0.1762 0.3477 0.313 0.045 Uiso 1 1 calc R
C11 C 0.09090(11) 0.4569(2) 0.31623(15) 0.0307(5) Uani 1 1 d .
C12 C 0.09115(11) 0.5440(2) 0.35429(15) 0.0302(5) Uani 1 1 d .
C13 C 0.08936(12) 0.6487(2) 0.39884(16) 0.0290(5) Uani 1 1 d .
C14 C 0.14284(11) 0.7248(2) 0.46707(14) 0.0267(5) Uani 1 1 d .
C15 C 0.14043(11) 0.8297(2) 0.51032(14) 0.0256(5) Uani 1 1 d .
C16 C 0.08480(11) 0.8636(2) 0.48545(16) 0.0302(5) Uani 1 1 d .
C17 C 0.03439(12) 0.7874(3) 0.42002(18) 0.0387(6) Uani 1 1 d .
H17 H -0.0033 0.8062 0.4024 0.046 Uiso 1 1 calc R
C18 C 0.03675(12) 0.6820(3) 0.37804(18) 0.0384(6) Uani 1 1 d .
H18 H 0.0006 0.6322 0.3337 0.046 Uiso 1 1 calc R
C19 C 0.08307(11) 0.9777(2) 0.52467(16) 0.0325(5) Uani 1 1 d .
C20 C 0.08679(11) 1.0806(3) 0.55665(16) 0.0342(6) Uani 1 1 d .
C21 C 0.09081(11) 1.2048(3) 0.59452(17) 0.0373(6) Uani 1 1 d .
C22 C 0.06129(13) 1.3306(3) 0.54958(19) 0.0529(8) Uani 1 1 d .
H22 H 0.035 1.3461 0.4893 0.064 Uiso 1 1 calc R
C23 C 0.07874(14) 1.4273(3) 0.6123(2) 0.0603(9) Uani 1 1 d .
H23 H 0.0657 1.5192 0.6009 0.072 Uiso 1 1 calc R
C24 C 0.11858(14) 1.3643(3) 0.6944(2) 0.0503(8) Uani 1 1 d .
H24 H 0.1368 1.4066 0.7474 0.06 Uiso 1 1 calc R
C25 C 0.12685(12) 1.2274(3) 0.68448(18) 0.0400(6) Uani 1 1 d .
H25 H 0.1518 1.1623 0.7295 0.048 Uiso 1 1 calc R
C26 C 0.20990(13) 1.2824(3) 0.62845(18) 0.0426(6) Uani 1 1 d .
H26 H 0.2078 1.1956 0.6074 0.051 Uiso 1 1 calc R
C27 C 0.17926(16) 1.4009(3) 0.57806(19) 0.0548(8) Uani 1 1 d .
H27 H 0.1528 1.4078 0.5171 0.066 Uiso 1 1 calc R
C28 C 0.19526(17) 1.5077(3) 0.63498(19) 0.0596(9) Uani 1 1 d .
H28 H 0.1813 1.5989 0.6186 0.072 Uiso 1 1 calc R
C29 C 0.23539(14) 1.4554(3) 0.72006(18) 0.0481(7) Uani 1 1 d .
H29 H 0.2532 1.5048 0.7709 0.058 Uiso 1 1 calc R
C30 C 0.24420(12) 1.3162(3) 0.71579(18) 0.0412(6) Uani 1 1 d .
H30 H 0.269 1.2555 0.7635 0.049 Uiso 1 1 calc R
Fe1 Fe 0.107904(17) 0.15340(3) 0.29873(2) 0.03237(14) Uani 1 1 d .
Fe2 Fe 0.153781(17) 1.35303(3) 0.64134(2) 0.03542(14) Uani 1 1 d .
N1 N 0.19830(9) 0.7093(2) 0.49657(13) 0.0341(5) Uani 1 1 d .
N2 N 0.19463(9) 0.8905(2) 0.57348(13) 0.0315(5) Uani 1 1 d .
S1 S 0.24189(3) 0.81941(7) 0.57327(4) 0.04058(19) Uani 1 1 d .

loop_
_atom_site_aniso_label
_atom_site_aniso_U_11
_atom_site_aniso_U_22
_atom_site_aniso_U_33
_atom_site_aniso_U_23
_atom_site_aniso_U_13
_atom_site_aniso_U_12
C1 0.104(3) 0.0454(18) 0.0407(18) 0.0151(15) 0.047(2) 0.0230(19)
C2 0.087(2) 0.0473(18) 0.0548(19) 0.0193(15) 0.053(2) 0.0102(17)
C3 0.092(3) 0.0240(14) 0.0483(17) 0.0078(13) 0.0440(19) 0.0061(15)
C4 0.069(2) 0.0456(18) 0.058(2) 0.0203(16) 0.0361(19) 0.0293(16)
C5 0.075(3) 0.056(2) 0.0284(16) 0.0139(15) 0.0082(17) -0.0002(19)
C6 0.0367(14) 0.0231(12) 0.0269(12) 0.0020(9) 0.0220(11) 0.0022(9)
C7 0.0350(13) 0.0286(12) 0.0296(12) 0.0024(10) 0.0212(11) 0.0015(10)
C8 0.0488(16) 0.0291(12) 0.0270(12) -0.0008(10) 0.0240(12) 0.0011(11)
C9 0.0528(17) 0.0335(14) 0.0465(16) -0.0016(11) 0.0392(15) 0.0045(12)
C10 0.0381(14) 0.0316(13) 0.0456(15) -0.0002(11) 0.0305(13) 0.0015(11)
C11 0.0339(13) 0.0239(12) 0.0316(12) 0.0043(10) 0.0220(11) 0.0027(9)
C12 0.0324(13) 0.0229(12) 0.0289(12) 0.0004(10) 0.0190(11) -0.0004(9)
C13 0.0336(13) 0.0212(11) 0.0290(12) -0.0009(9) 0.0207(11) 0.0007(9)
C14 0.0297(12) 0.0245(11) 0.0244(11) 0.0052(9) 0.0184(10) 0.0063(9)
C15 0.0299(12) 0.0225(11) 0.0225(11) 0.0030(9) 0.0176(10) 0.0033(9)
C16 0.0334(13) 0.0258(12) 0.0311(13) -0.0009(9) 0.0225(12) 0.0018(9)
C17 0.0316(14) 0.0384(14) 0.0460(15) -0.0099(12) 0.0270(13) -0.0020(11)
C18 0.0353(14) 0.0334(13) 0.0407(15) -0.0115(11) 0.0245(13) -0.0059(11)
C19 0.0277(12) 0.0321(13) 0.0336(13) -0.0009(10) 0.0199(11) 0.0026(10)
C20 0.0269(13) 0.0380(14) 0.0341(13) -0.0050(11) 0.0200(11) 0.0011(10)
C21 0.0283(13) 0.0392(14) 0.0361(14) -0.0098(11) 0.0195(12) 0.0026(10)
C22 0.0346(15) 0.0491(17) 0.0366(15) -0.0093(13) 0.0108(13) 0.0153(12)
C23 0.0445(17) 0.0481(17) 0.0516(18) -0.0169(14) 0.0203(15) 0.0169(14)
C24 0.0412(17) 0.0560(18) 0.0437(17) -0.0188(13) 0.0260(15) 0.0049(13)
C25 0.0357(14) 0.0450(15) 0.0397(14) -0.0078(12) 0.0265(13) 0.0009(11)
C26 0.0494(16) 0.0378(14) 0.0455(16) -0.0028(12) 0.0350(14) -0.0046(12)
C27 0.082(2) 0.0384(16) 0.0365(15) 0.0000(12) 0.0389(17) -0.0058(15)
C28 0.094(3) 0.0286(14) 0.0406(16) 0.0026(12) 0.0416(18) -0.0076(15)
C29 0.0601(18) 0.0377(15) 0.0338(14) -0.0018(12) 0.0282(14) -0.0140(13)
C30 0.0364(14) 0.0416(14) 0.0382(15) 0.0061(12) 0.0234(13) -0.0038(12)
Fe1 0.0398(2) 0.0219(2) 0.0271(2) 0.00182(13) 0.02040(19) 0.00531(13)
Fe2 0.0383(2) 0.0247(2) 0.0250(2) -0.00042(13) 0.01548(19) 0.00654(14)
N1 0.0318(11) 0.0364(11) 0.0305(11) -0.0030(9) 0.0205(10) 0.0035(9)
N2 0.0295(11) 0.0339(11) 0.0260(10) -0.0031(8) 0.0175(9) 0.0019(9)
S1 0.0273(3) 0.0507(4) 0.0342(4) -0.0100(3) 0.0180(3) 0.0005(3)

loop_
_atom_type_symbol
_atom_type_description
_atom_type_scat_dispersion_real
_atom_type_scat_dispersion_imag
_atom_type_scat_source
C C 0.0033 0.0016 'International Tables Vol C Tables 4.2.6.8 and 6.1.1.4'
H H 0 0 'International Tables Vol C Tables 4.2.6.8 and 6.1.1.4'
Fe Fe 0.3463 0.8444 'International Tables Vol C Tables 4.2.6.8 and 6.1.1.4'
N N 0.0061 0.0033 'International Tables Vol C Tables 4.2.6.8 and 6.1.1.4'
S S 0.1246 0.1234 'International Tables Vol C Tables 4.2.6.8 and 6.1.1.4'

loop_
_geom_angle_atom_site_label_1
_geom_angle_atom_site_label_2
_geom_angle_atom_site_label_3
_geom_angle
C2 C1 H1 126
C2 C1 C5 107.9(3)
C2 C1 Fe1 70.47(18)
C5 C1 H1 126
C5 C1 Fe1 69.0(2)
Fe1 C1 H1 126
C1 C2 H2 126.1
C1 C2 C3 107.9(4)
C1 C2 Fe1 70.1(2)
C3 C2 H2 126.1
C3 C2 Fe1 69.22(18)
Fe1 C2 H2 126.2
C2 C3 H3 125.4
C2 C3 Fe1 70.28(17)
C4 C3 C2 109.2(3)
C4 C3 H3 125.4
C4 C3 Fe1 70.10(18)
Fe1 C3 H3 125.8
C3 C4 H4 126.5
C3 C4 C5 107.0(4)
C3 C4 Fe1 70.28(17)
C5 C4 H4 126.5
C5 C4 Fe1 69.23(18)
Fe1 C4 H4 125.6
C1 C5 C4 108.0(3)
C1 C5 H5 126
C1 C5 Fe1 70.43(19)
C4 C5 H5 126
C4 C5 Fe1 69.78(18)
Fe1 C5 H5 125.4
C7 C6 Fe1 69.59(13)
C10 C6 C7 107.4(2)
C10 C6 C11 126.8(2)
C10 C6 Fe1 68.97(14)
C11 C6 C7 125.8(2)
C11 C6 Fe1 126.01(17)
C6 C7 H7 126.1
C6 C7 Fe1 69.28(13)
C8 C7 C6 107.9(2)
C8 C7 H7 126.1
C8 C7 Fe1 70.01(14)
Fe1 C7 H7 126.2
C7 C8 H8 125.8
C7 C8 Fe1 69.56(14)
C9 C8 C7 108.3(2)
C9 C8 H8 125.8
C9 C8 Fe1 69.61(15)
Fe1 C8 H8 126.6
C8 C9 H9 125.7
C8 C9 C10 108.6(2)
C8 C9 Fe1 70.01(15)
C10 C9 H9 125.7
C10 C9 Fe1 69.05(15)
Fe1 C9 H9 126.8
C6 C10 H10 126.1
C6 C10 Fe1 69.81(14)
C9 C10 C6 107.7(2)
C9 C10 H10 126.1
C9 C10 Fe1 70.27(15)
Fe1 C10 H10 125.4
C12 C11 C6 177.4(3)
C11 C12 C13 178.1(3)
C14 C13 C12 120.9(2)
C18 C13 C12 122.5(2)
C18 C13 C14 116.6(2)
C13 C14 C15 120.5(2)
N1 C14 C13 126.0(2)
N1 C14 C15 113.5(2)
C16 C15 C14 121.3(2)
N2 C15 C14 113.2(2)
N2 C15 C16 125.5(2)
C15 C16 C19 119.4(2)
C17 C16 C15 116.6(2)
C17 C16 C19 123.9(2)
C16 C17 H17 118.8
C16 C17 C18 122.4(2)
C18 C17 H17 118.8
C13 C18 C17 122.7(2)
C13 C18 H18 118.7
C17 C18 H18 118.7
C20 C19 C16 171.1(3)
C19 C20 C21 179.5(4)
C20 C21 C22 126.1(2)
C20 C21 C25 126.0(3)
C20 C21 Fe2 124.81(19)
C22 C21 Fe2 69.37(17)
C25 C21 C22 107.9(2)
C25 C21 Fe2 69.55(16)
C21 C22 H22 126.4
C21 C22 Fe2 69.29(15)
C23 C22 C21 107.1(3)
C23 C22 H22 126.4
C23 C22 Fe2 70.10(17)
Fe2 C22 H22 125.7
C22 C23 H23 125.6
C22 C23 Fe2 69.23(17)
C24 C23 C22 108.8(3)
C24 C23 H23 125.6
C24 C23 Fe2 70.13(17)
Fe2 C23 H23 126.6
C23 C24 H24 125.8
C23 C24 C25 108.4(2)
C23 C24 Fe2 69.6(2)
C25 C24 H24 125.8
C25 C24 Fe2 69.13(16)
Fe2 C24 H24 127
C21 C25 H25 126.1
C21 C25 Fe2 69.36(17)
C24 C25 C21 107.8(3)
C24 C25 H25 126.1
C24 C25 Fe2 70.40(19)
Fe2 C25 H25 125.7
C27 C26 H26 126.1
C27 C26 C30 107.8(2)
C27 C26 Fe2 69.86(18)
C30 C26 H26 126.1
C30 C26 Fe2 69.46(16)
Fe2 C26 H26 126.2
C26 C27 H27 126.2
C26 C27 C28 107.7(3)
C26 C27 Fe2 69.73(17)
C28 C27 H27 126.2
C28 C27 Fe2 69.77(19)
Fe2 C27 H27 125.9
C27 C28 H28 125.8
C27 C28 Fe2 69.67(18)
C29 C28 C27 108.4(3)
C29 C28 H28 125.8
C29 C28 Fe2 69.96(17)
Fe2 C28 H28 126.1
C28 C29 H29 126.2
C28 C29 C30 107.5(3)
C28 C29 Fe2 69.75(18)
C30 C29 H29 126.2
C30 C29 Fe2 69.31(15)
Fe2 C29 H29 126.3
C26 C30 H30 125.7
C26 C30 Fe2 70.01(16)
C29 C30 C26 108.5(2)
C29 C30 H30 125.7
C29 C30 Fe2 70.29(17)
Fe2 C30 H30 125.5
C1 Fe1 C2 39.45(15)
C1 Fe1 C8 154.96(16)
C3 Fe1 C1 67.29(14)
C3 Fe1 C2 40.50(14)
C3 Fe1 C6 164.75(14)
C3 Fe1 C7 127.19(13)
C3 Fe1 C8 108.71(12)
C3 Fe1 C9 119.79(12)
C4 Fe1 C1 68.38(15)
C4 Fe1 C2 67.77(16)
C4 Fe1 C3 39.62(15)
C4 Fe1 C6 154.21(14)
C4 Fe1 C7 162.84(13)
C4 Fe1 C8 125.42(13)
C4 Fe1 C9 106.96(14)
C5 Fe1 C1 40.54(17)
C5 Fe1 C2 67.29(17)
C5 Fe1 C3 67.30(15)
C5 Fe1 C4 40.99(15)
C5 Fe1 C6 119.74(13)
C5 Fe1 C7 155.06(15)
C5 Fe1 C8 163.03(17)
C5 Fe1 C9 125.85(17)
C6 Fe1 C1 108.43(12)
C6 Fe1 C2 127.01(12)
C6 Fe1 C7 41.13(10)
C6 Fe1 C8 68.55(10)
C6 Fe1 C9 68.54(10)
C7 Fe1 C1 120.80(14)
C7 Fe1 C2 109.17(13)
C7 Fe1 C8 40.43(10)
C7 Fe1 C9 68.21(11)
C8 Fe1 C2 121.26(13)
C9 Fe1 C1 163.69(16)
C9 Fe1 C2 154.89(13)
C9 Fe1 C8 40.38(11)
C10 Fe1 C1 126.57(14)
C10 Fe1 C2 163.83(13)
C10 Fe1 C3 153.17(13)
C10 Fe1 C4 118.72(14)
C10 Fe1 C5 107.07(15)
C10 Fe1 C6 41.22(11)
C10 Fe1 C7 69.13(11)
C10 Fe1 C8 68.58(11)
C10 Fe1 C9 40.68(11)
C21 Fe2 C22 41.34(11)
C21 Fe2 C23 68.50(12)
C21 Fe2 C24 68.37(11)
C21 Fe2 C25 41.09(11)
C21 Fe2 C26 106.43(11)
C21 Fe2 C27 120.30(12)
C21 Fe2 C28 156.38(12)
C21 Fe2 C29 161.02(11)
C21 Fe2 C30 123.81(10)
C22 Fe2 C23 40.67(11)
C22 Fe2 C24 68.49(13)
C22 Fe2 C25 69.32(13)
C22 Fe2 C26 124.05(12)
C22 Fe2 C27 107.19(14)
C22 Fe2 C28 121.40(14)
C22 Fe2 C29 156.75(12)
C22 Fe2 C30 161.03(11)
C23 Fe2 C24 40.25(14)
C23 Fe2 C28 109.25(15)
C23 Fe2 C29 122.29(13)
C25 Fe2 C23 68.30(13)
C25 Fe2 C24 40.47(11)
C25 Fe2 C26 120.21(11)
C25 Fe2 C27 155.53(11)
C25 Fe2 C28 161.82(11)
C25 Fe2 C29 124.56(11)
C25 Fe2 C30 106.99(11)
C26 Fe2 C23 161.72(13)
C26 Fe2 C24 155.98(12)
C26 Fe2 C27 40.41(12)
C26 Fe2 C28 67.93(13)
C26 Fe2 C29 68.12(12)
C27 Fe2 C23 125.70(15)
C27 Fe2 C24 162.60(13)
C27 Fe2 C28 40.55(12)
C27 Fe2 C29 68.15(12)
C28 Fe2 C24 126.11(13)
C28 Fe2 C29 40.28(11)
C29 Fe2 C24 108.76(12)
C30 Fe2 C23 156.83(12)
C30 Fe2 C24 121.53(12)
C30 Fe2 C26 40.53(11)
C30 Fe2 C27 68.03(12)
C30 Fe2 C28 67.75(13)
C30 Fe2 C29 40.40(11)
C14 N1 S1 105.94(16)
C15 N2 S1 106.10(16)
N2 S1 N1 101.25(11)

loop_
_geom_bond_atom_site_label_1
_geom_bond_atom_site_label_2
_geom_bond_distance
C1 H1 0.95
C1 C2 1.384(5)
C1 C5 1.413(6)
C1 Fe1 2.048(3)
C2 H2 0.95
C2 C3 1.417(5)
C2 Fe1 2.053(3)
C3 H3 0.95
C3 C4 1.381(5)
C3 Fe1 2.039(3)
C4 H4 0.95
C4 C5 1.424(5)
C4 Fe1 2.037(3)
C5 H5 0.95
C5 Fe1 2.030(3)
C6 C7 1.434(3)
C6 C10 1.432(4)
C6 C11 1.432(3)
C6 Fe1 2.039(2)
C7 H7 0.95
C7 C8 1.414(4)
C7 Fe1 2.043(2)
C8 H8 0.95
C8 C9 1.413(4)
C8 Fe1 2.049(2)
C9 H9 0.95
C9 C10 1.416(4)
C9 Fe1 2.044(3)
C10 H10 0.95
C10 Fe1 2.028(3)
C11 C12 1.186(3)
C12 C13 1.438(3)
C13 C14 1.430(3)
C13 C18 1.377(4)
C14 C15 1.430(3)
C14 N1 1.343(3)
C15 C16 1.424(3)
C15 N2 1.346(3)
C16 C17 1.377(4)
C16 C19 1.432(3)
C17 H17 0.95
C17 C18 1.414(4)
C18 H18 0.95
C19 C20 1.187(3)
C20 C21 1.430(4)
C21 C22 1.439(4)
C21 C25 1.431(4)
C21 Fe2 2.037(3)
C22 H22 0.95
C22 C23 1.421(4)
C22 Fe2 2.038(3)
C23 H23 0.95
C23 C24 1.413(5)
C23 Fe2 2.050(3)
C24 H24 0.95
C24 C25 1.417(4)
C24 Fe2 2.057(3)
C25 H25 0.95
C25 Fe2 2.040(3)
C26 H26 0.95
C26 C27 1.415(4)
C26 C30 1.416(4)
C26 Fe2 2.048(3)
C27 H27 0.95
C27 C28 1.421(4)
C27 Fe2 2.050(3)
C28 H28 0.95
C28 C29 1.413(4)
C28 Fe2 2.051(3)
C29 H29 0.95
C29 C30 1.414(4)
C29 Fe2 2.054(3)
C30 H30 0.95
C30 Fe2 2.041(3)
N1 S1 1.616(2)
N2 S1 1.613(2)
